data_7249727
loop_
_publ_author_name
'Wu, Yi'
'Xie, Linchen'
'Jiang, Ye'
'He, Anqi'
'Li, Da'
'Yang, Limin'
'Xu, Yizhuang'
'Liu, Kexin'
'Ozaki, Yukihiro'
'Noda, Isao'

_publ_section_title
;
 Further exploration of the physicochemical nature of
 &#x3bc;<sub>2</sub>-bridge-relevant deprotonations <i>via</i> the
 elucidation of four kinds of alditol complexes.
;
_journal_name_full 'Physical chemistry chemical physics : PCCP'
_journal_paper_doi 10.1039/d4cp03612c
_journal_year 2024
_chemical_formula_sum 'C12 H28 N4 O26 Sr2'
_chemical_formula_weight 819.62
_space_group_crystal_system triclinic
_space_group_IT_number 2
_space_group_name_Hall '-P 1'
_space_group_name_H-M_alt 'P -1'
_atom_sites_solution_hydrogens mixed
_atom_sites_solution_primary dual
_audit_creation_method SHELXL-2014/7
_audit_update_record
;
2023-01-11 deposited with the CCDC.	2024-12-12 downloaded from the CCDC.
;
_cell_angle_alpha 95.828(4)
_cell_angle_beta 107.386(5)
_cell_angle_gamma 97.158(4)
_cell_formula_units_Z 1
_cell_length_a 6.8279(4)
_cell_length_b 10.1090(5)
_cell_length_c 10.3366(5)
_cell_measurement_reflns_used 5819
_cell_measurement_temperature 180.00(10)
_cell_measurement_theta_max 30.1010
_cell_measurement_theta_min 2.6750
_cell_volume 668.27(6)
_computing_structure_refinement 'SHELXL-2014/7 (Sheldrick, 2014)'
_diffrn_ambient_environment N~2~
_diffrn_ambient_temperature 180.00(10)
_diffrn_detector 'CCD plate'
_diffrn_detector_type HyPix
_diffrn_measured_fraction_theta_full 0.999
_diffrn_measured_fraction_theta_max 0.860
_diffrn_measurement_device 'four-circle diffractometer'
_diffrn_measurement_device_type 'XtaLAB Synergy R, DW system, HyPix'
_diffrn_radiation_monochromator mirror
_diffrn_radiation_probe x-ray
_diffrn_radiation_type 'Mo K\a'
_diffrn_radiation_wavelength 0.71073
_diffrn_reflns_av_R_equivalents 0.0391
_diffrn_reflns_av_unetI/netI 0.0527
_diffrn_reflns_Laue_measured_fraction_full 0.999
_diffrn_reflns_Laue_measured_fraction_max 0.860
_diffrn_reflns_limit_h_max 9
_diffrn_reflns_limit_h_min -9
_diffrn_reflns_limit_k_max 13
_diffrn_reflns_limit_k_min -13
_diffrn_reflns_limit_l_max 13
_diffrn_reflns_limit_l_min -14
_diffrn_reflns_number 9372
_diffrn_reflns_point_group_measured_fraction_full 0.999
_diffrn_reflns_point_group_measured_fraction_max 0.860
_diffrn_reflns_theta_full 25.242
_diffrn_reflns_theta_max 30.575
_diffrn_reflns_theta_min 2.705
_diffrn_source 'fine-focus sealed X-ray tube'
_diffrn_source_type 'Enhance (Mo) X-ray Source'
_exptl_absorpt_coefficient_mu 4.112
_exptl_absorpt_correction_T_max 1.00000
_exptl_absorpt_correction_T_min 0.58009
_exptl_absorpt_correction_type multi-scan
_exptl_absorpt_process_details
;
CrysAlisPro 1.171.39.29a (Rigaku Oxford Diffraction, 2015)
Empirical absorption correction using spherical harmonics,
 implemented in SCALE3 ABSPACK scaling algorithm.
;
_exptl_crystal_colour colorless
_exptl_crystal_density_diffrn 2.037
_exptl_crystal_description rod-like
_exptl_crystal_F_000 412
_exptl_crystal_size_max 0.37
_exptl_crystal_size_mid 0.04
_exptl_crystal_size_min 0.02
_refine_diff_density_max 0.455
_refine_diff_density_min -0.555
_refine_diff_density_rms 0.101
_refine_ls_extinction_method none
_refine_ls_goodness_of_fit_ref 1.000
_refine_ls_hydrogen_treatment mixed
_refine_ls_matrix_type full
_refine_ls_number_parameters 219
_refine_ls_number_reflns 3533
_refine_ls_number_restraints 7
_refine_ls_restrained_S_all 1.002
_refine_ls_R_factor_all 0.0393
_refine_ls_R_factor_gt 0.0306
_refine_ls_shift/su_max 0.001
_refine_ls_shift/su_mean 0.000
_refine_ls_structure_factor_coef Fsqd
_refine_ls_weighting_details 'w=1/[\s^2^(Fo^2^)+(0.0318P)^2^] where P=(Fo^2^+2Fc^2^)/3'
_refine_ls_weighting_scheme calc
_refine_ls_wR_factor_gt 0.0662
_refine_ls_wR_factor_ref 0.0686
_reflns_Friedel_coverage 0.000
_reflns_number_gt 3079
_reflns_number_total 3533
_reflns_threshold_expression 'I > 2\s(I)'
_cod_data_source_file d4cp03612c2.cif
_cod_data_source_block 3_CCDC1
_cod_database_code 7249727
_shelx_shelxl_version_number 2014/7
_shelx_space_group_comment
;
The symmetry employed for this shelxl refinement is uniquely defined
by the following loop, which should always be used as a source of
symmetry information in preference to the above space-group names.
They are only intended as comments.
;
_oxdiff_exptl_absorpt_empirical_full_min 0.669
_oxdiff_exptl_absorpt_empirical_full_max 1.424
_oxdiff_exptl_absorpt_empirical_details
;
Empirical correction (ABSPACK) includes:
- Absorption correction using spherical harmonics
- Frame scaling
;

loop_
_space_group_symop_operation_xyz
'x, y, z'
'-x, -y, -z'

loop_
_atom_site_label
_atom_site_type_symbol
_atom_site_fract_x
_atom_site_fract_y
_atom_site_fract_z
_atom_site_U_iso_or_equiv
_atom_site_adp_type
_atom_site_occupancy
_atom_site_site_symmetry_order
_atom_site_calc_flag
_atom_site_refinement_flags_posn
_atom_site_refinement_flags_adp
_atom_site_refinement_flags_occupancy
_atom_site_disorder_assembly
_atom_site_disorder_group
Sr1 Sr 0.81689(3) 0.24358(2) 0.25849(2) 0.01181(7) Uani 1 1 d . . . . .
O1 O 0.5530(2) 0.40944(16) 0.26234(17) 0.0180(4) Uani 1 1 d D . . . .
H1 H 0.435(3) 0.390(3) 0.226(3) 0.022 Uiso 1 1 d D U . . .
O2 O 0.2709(2) 0.60361(15) 0.23719(15) 0.0153(3) Uani 1 1 d . . . . .
H2 H 0.2601 0.6339 0.1652 0.023 Uiso 1 1 calc R U . . .
O3 O 0.4464(2) 0.85959(15) 0.40040(16) 0.0153(3) Uani 1 1 d . . . . .
H3 H 0.4489 0.9343 0.3760 0.023 Uiso 1 1 calc R U . . .
O4 O 0.8145(2) 0.79261(17) 0.57085(15) 0.0161(3) Uani 1 1 d D . . . .
H4 H 0.725(3) 0.828(2) 0.591(3) 0.019 Uiso 1 1 d D U . . .
O5 O 1.1350(2) 0.75307(16) 0.48558(15) 0.0145(3) Uani 1 1 d D . . . .
H5 H 1.230(3) 0.774(2) 0.457(2) 0.017 Uiso 1 1 d D U . . .
O6 O 0.9634(2) 0.49265(15) 0.31869(16) 0.0141(3) Uani 1 1 d D . . . .
H6 H 1.046(3) 0.535(2) 0.293(2) 0.017 Uiso 1 1 d D U . . .
O7 O 0.4728(2) 0.09958(15) 0.28836(15) 0.0170(3) Uani 1 1 d . . . . .
O8 O 0.4522(2) 0.12115(16) 0.07746(15) 0.0184(3) Uani 1 1 d . . . . .
O9 O 0.2131(3) -0.01515(17) 0.11883(17) 0.0252(4) Uani 1 1 d . . . . .
O10 O 1.1294(2) 0.28478(16) 0.15955(16) 0.0175(3) Uani 1 1 d . . . . .
O11 O 0.8340(3) 0.30627(17) 0.01540(16) 0.0201(4) Uani 1 1 d . . . . .
O12 O 1.1192(3) 0.3445(2) -0.03797(19) 0.0368(5) Uani 1 1 d . . . . .
O13 O 0.8428(3) -0.00539(17) 0.18844(16) 0.0184(4) Uani 1 1 d D . . . .
H13A H 0.749(3) -0.048(2) 0.1075(19) 0.022 Uiso 1 1 d D U . . .
H13B H 0.976(2) -0.003(2) 0.187(2) 0.022 Uiso 1 1 d D U . . .
N1 N 0.3747(3) 0.06714(18) 0.15946(19) 0.0160(4) Uani 1 1 d . . . . .
N2 N 1.0293(3) 0.31252(19) 0.04320(19) 0.0175(4) Uani 1 1 d . . . . .
C1 C 0.6187(3) 0.5500(2) 0.2682(2) 0.0121(4) Uani 1 1 d . . . . .
H1A H 0.6164 0.5702 0.1770 0.015 Uiso 1 1 calc R U . . .
C2 C 0.4824(3) 0.6342(2) 0.3232(2) 0.0122(4) Uani 1 1 d . . . . .
H2A H 0.4874 0.6113 0.4139 0.015 Uiso 1 1 calc R U . . .
C3 C 0.5699(3) 0.7838(2) 0.3406(2) 0.0112(4) Uani 1 1 d . . . . .
H3A H 0.5615 0.8097 0.2504 0.013 Uiso 1 1 calc R U . . .
C4 C 0.7964(3) 0.8164(2) 0.4336(2) 0.0125(4) Uani 1 1 d . . . . .
H4A H 0.8498 0.9113 0.4353 0.015 Uiso 1 1 calc R U . . .
C5 C 0.9332(3) 0.7287(2) 0.3834(2) 0.0118(4) Uani 1 1 d . . . . .
H5A H 0.9453 0.7522 0.2962 0.014 Uiso 1 1 calc R U . . .
C6 C 0.8412(3) 0.5801(2) 0.3660(2) 0.0120(4) Uani 1 1 d . . . . .
H6A H 0.8376 0.5591 0.4558 0.014 Uiso 1 1 calc R U . . .

loop_
_atom_site_aniso_label
_atom_site_aniso_U_11
_atom_site_aniso_U_22
_atom_site_aniso_U_33
_atom_site_aniso_U_23
_atom_site_aniso_U_13
_atom_site_aniso_U_12
Sr1 0.00940(11) 0.01184(11) 0.01328(11) 0.00083(7) 0.00289(7) 0.00085(7)
O1 0.0067(8) 0.0121(8) 0.0302(9) -0.0011(6) 0.0003(7) -0.0002(6)
O2 0.0072(8) 0.0208(9) 0.0164(8) 0.0056(6) 0.0014(6) 0.0004(6)
O3 0.0152(8) 0.0122(8) 0.0222(8) 0.0047(6) 0.0093(7) 0.0050(6)
O4 0.0125(8) 0.0259(9) 0.0123(8) 0.0031(6) 0.0049(6) 0.0091(7)
O5 0.0061(8) 0.0224(9) 0.0130(7) 0.0004(6) 0.0019(6) 0.0000(6)
O6 0.0104(8) 0.0123(8) 0.0217(8) 0.0010(6) 0.0089(6) 0.0013(6)
O7 0.0166(8) 0.0184(9) 0.0133(8) 0.0002(6) 0.0021(6) 0.0006(7)
O8 0.0157(9) 0.0227(9) 0.0159(8) 0.0026(6) 0.0050(7) -0.0004(7)
O9 0.0161(9) 0.0232(9) 0.0305(10) -0.0056(7) 0.0068(7) -0.0085(7)
O10 0.0137(8) 0.0224(9) 0.0164(8) 0.0054(6) 0.0033(7) 0.0041(7)
O11 0.0117(8) 0.0297(10) 0.0180(8) 0.0053(7) 0.0025(7) 0.0035(7)
O12 0.0209(10) 0.0702(15) 0.0259(10) 0.0211(9) 0.0127(8) 0.0067(10)
O13 0.0173(9) 0.0186(9) 0.0180(8) -0.0004(6) 0.0049(7) 0.0023(7)
N1 0.0137(10) 0.0142(10) 0.0182(9) -0.0018(7) 0.0029(8) 0.0033(8)
N2 0.0142(10) 0.0221(11) 0.0158(9) 0.0028(8) 0.0044(8) 0.0017(8)
C1 0.0095(10) 0.0126(11) 0.0135(10) 0.0010(8) 0.0034(8) 0.0006(8)
C2 0.0082(10) 0.0150(11) 0.0118(10) 0.0035(8) 0.0007(8) 0.0010(8)
C3 0.0106(10) 0.0125(11) 0.0119(10) 0.0025(8) 0.0049(8) 0.0031(8)
C4 0.0108(11) 0.0116(10) 0.0133(10) 0.0016(8) 0.0019(8) 0.0002(8)
C5 0.0070(10) 0.0160(11) 0.0118(10) 0.0016(8) 0.0029(8) 0.0003(8)
C6 0.0104(11) 0.0126(11) 0.0135(10) 0.0020(8) 0.0043(8) 0.0026(8)

loop_
_atom_type_symbol
_atom_type_description
_atom_type_scat_dispersion_real
_atom_type_scat_dispersion_imag
_atom_type_scat_source
C C 0.0033 0.0016 'International Tables Vol C Tables 4.2.6.8 and 6.1.1.4'
H H 0.0000 0.0000 'International Tables Vol C Tables 4.2.6.8 and 6.1.1.4'
N N 0.0061 0.0033 'International Tables Vol C Tables 4.2.6.8 and 6.1.1.4'
O O 0.0106 0.0060 'International Tables Vol C Tables 4.2.6.8 and 6.1.1.4'
Sr Sr -1.5307 3.2498 'International Tables Vol C Tables 4.2.6.8 and 6.1.1.4'

loop_
_geom_angle_atom_site_label_1
_geom_angle_atom_site_label_2
_geom_angle_atom_site_label_3
_geom_angle
_geom_angle_site_symmetry_1
_geom_angle_site_symmetry_3
_geom_angle_publ_flag
O6 Sr1 O5 86.27(5) . 2_766 ?
O6 Sr1 O13 152.66(6) . . ?
O5 Sr1 O13 100.69(5) 2_766 . ?
O6 Sr1 O1 62.99(5) . . ?
O5 Sr1 O1 85.90(5) 2_766 . ?
O13 Sr1 O1 143.25(5) . . ?
O6 Sr1 O10 72.82(5) . . ?
O5 Sr1 O10 123.35(5) 2_766 . ?
O13 Sr1 O10 81.45(5) . . ?
O1 Sr1 O10 124.90(5) . . ?
O6 Sr1 O11 78.42(5) . . ?
O5 Sr1 O11 164.21(5) 2_766 . ?
O13 Sr1 O11 91.40(5) . . ?
O1 Sr1 O11 90.48(5) . . ?
O10 Sr1 O11 48.17(5) . . ?
O6 Sr1 O8 128.77(5) . . ?
O5 Sr1 O8 118.25(5) 2_766 . ?
O13 Sr1 O8 70.98(5) . . ?
O1 Sr1 O8 74.09(5) . . ?
O10 Sr1 O8 115.76(5) . . ?
O11 Sr1 O8 75.20(5) . . ?
O6 Sr1 O4 85.58(5) . 2_766 ?
O5 Sr1 O4 60.43(5) 2_766 2_766 ?
O13 Sr1 O4 75.41(5) . 2_766 ?
O1 Sr1 O4 135.84(5) . 2_766 ?
O10 Sr1 O4 65.82(5) . 2_766 ?
O11 Sr1 O4 113.95(5) . 2_766 ?
O8 Sr1 O4 145.43(5) . 2_766 ?
O6 Sr1 O7 131.30(5) . . ?
O5 Sr1 O7 70.90(5) 2_766 . ?
O13 Sr1 O7 75.48(5) . . ?
O1 Sr1 O7 72.71(5) . . ?
O10 Sr1 O7 155.13(5) . . ?
O11 Sr1 O7 122.55(5) . . ?
O8 Sr1 O7 47.49(5) . . ?
O4 Sr1 O7 115.89(5) 2_766 . ?
O6 Sr1 N2 73.66(5) . . ?
O5 Sr1 N2 145.61(5) 2_766 . ?
O13 Sr1 N2 86.65(5) . . ?
O1 Sr1 N2 108.17(5) . . ?
O10 Sr1 N2 24.05(5) . . ?
O11 Sr1 N2 24.13(5) . . ?
O8 Sr1 N2 95.97(5) . . ?
O4 Sr1 N2 89.87(5) 2_766 . ?
O7 Sr1 N2 142.75(5) . . ?
O6 Sr1 N1 136.42(5) . . ?
O5 Sr1 N1 95.04(5) 2_766 . ?
O13 Sr1 N1 69.81(5) . . ?
O1 Sr1 N1 73.63(5) . . ?
O10 Sr1 N1 135.91(5) . . ?
O11 Sr1 N1 98.67(5) . . ?
O8 Sr1 N1 23.47(4) . . ?
O4 Sr1 N1 132.34(5) 2_766 . ?
O7 Sr1 N1 24.14(4) . . ?
N2 Sr1 N1 118.81(5) . . ?
O6 Sr1 H13B 135.3(4) . . ?
O5 Sr1 H13B 102.9(5) 2_766 . ?
O13 Sr1 H13B 17.4(3) . . ?
O1 Sr1 H13B 159.4(4) . . ?
O10 Sr1 H13B 65.6(4) . . ?
O11 Sr1 H13B 85.7(5) . . ?
O8 Sr1 H13B 85.3(4) . . ?
O4 Sr1 H13B 63.3(4) 2_766 . ?
O7 Sr1 H13B 92.4(4) . . ?
N2 Sr1 H13B 75.0(4) . . ?
N1 Sr1 H13B 86.9(3) . . ?
C1 O1 Sr1 119.10(13) . . ?
C1 O1 H1 111(2) . . ?
Sr1 O1 H1 123(2) . . ?
C2 O2 H2 109.5 . . ?
C3 O3 H3 109.5 . . ?
C4 O4 Sr1 120.16(12) . 2_766 ?
C4 O4 H4 105.9(18) . . ?
Sr1 O4 H4 127.2(18) 2_766 . ?
C5 O5 Sr1 122.42(12) . 2_766 ?
C5 O5 H5 114.7(18) . . ?
Sr1 O5 H5 122.5(18) 2_766 . ?
C6 O6 Sr1 117.49(12) . . ?
C6 O6 H6 109.8(19) . . ?
Sr1 O6 H6 129.0(19) . . ?
N1 O7 Sr1 95.95(12) . . ?
N1 O8 Sr1 98.40(12) . . ?
N2 O10 Sr1 98.35(12) . . ?
N2 O11 Sr1 96.00(11) . . ?
Sr1 O13 H13A 116.0(16) . . ?
Sr1 O13 H13B 104.6(16) . . ?
H13A O13 H13B 111.6(19) . . ?
O9 N1 O8 121.71(19) . . ?
O9 N1 O7 120.73(19) . . ?
O8 N1 O7 117.54(18) . . ?
O9 N1 Sr1 172.24(15) . . ?
O8 N1 Sr1 58.13(11) . . ?
O7 N1 Sr1 59.90(10) . . ?
O12 N2 O11 121.73(19) . . ?
O12 N2 O10 120.8(2) . . ?
O11 N2 O10 117.42(18) . . ?
O12 N2 Sr1 177.14(17) . . ?
O11 N2 Sr1 59.87(10) . . ?
O10 N2 Sr1 57.60(10) . . ?
O1 C1 C6 105.42(16) . . ?
O1 C1 C2 111.48(18) . . ?
C6 C1 C2 109.78(17) . . ?
O1 C1 H1A 110.0 . . ?
C6 C1 H1A 110.0 . . ?
C2 C1 H1A 110.0 . . ?
O2 C2 C1 111.10(17) . . ?
O2 C2 C3 112.02(16) . . ?
C1 C2 C3 109.79(18) . . ?
O2 C2 H2A 107.9 . . ?
C1 C2 H2A 107.9 . . ?
C3 C2 H2A 107.9 . . ?
O3 C3 C2 108.42(17) . . ?
O3 C3 C4 108.83(17) . . ?
C2 C3 C4 111.86(17) . . ?
O3 C3 H3A 109.2 . . ?
C2 C3 H3A 109.2 . . ?
C4 C3 H3A 109.2 . . ?
O4 C4 C5 106.65(16) . . ?
O4 C4 C3 111.43(17) . . ?
C5 C4 C3 111.63(17) . . ?
O4 C4 H4A 109.0 . . ?
C5 C4 H4A 109.0 . . ?
C3 C4 H4A 109.0 . . ?
O5 C5 C6 108.93(16) . . ?
O5 C5 C4 107.81(16) . . ?
C6 C5 C4 110.14(17) . . ?
O5 C5 H5A 110.0 . . ?
C6 C5 H5A 110.0 . . ?
C4 C5 H5A 110.0 . . ?
O6 C6 C5 112.63(17) . . ?
O6 C6 C1 109.10(17) . . ?
C5 C6 C1 111.54(17) . . ?
O6 C6 H6A 107.8 . . ?
C5 C6 H6A 107.8 . . ?
C1 C6 H6A 107.8 . . ?

loop_
_geom_bond_atom_site_label_1
_geom_bond_atom_site_label_2
_geom_bond_distance
_geom_bond_site_symmetry_2
_geom_bond_publ_flag
Sr1 O6 2.5317(15) . ?
Sr1 O5 2.5627(15) 2_766 ?
Sr1 O13 2.5899(17) . ?
Sr1 O1 2.6157(16) . ?
Sr1 O10 2.6346(16) . ?
Sr1 O11 2.6850(16) . ?
Sr1 O8 2.6855(16) . ?
Sr1 O4 2.6998(15) 2_766 ?
Sr1 O7 2.7213(16) . ?
Sr1 N2 3.087(2) . ?
Sr1 N1 3.128(2) . ?
Sr1 H13B 2.95(2) . ?
O1 C1 1.426(3) . ?
O1 H1 0.767(16) . ?
O2 C2 1.427(2) . ?
O2 H2 0.8200 . ?
O3 C3 1.434(3) . ?
O3 H3 0.8200 . ?
O4 C4 1.434(2) . ?
O4 Sr1 2.6997(15) 2_766 ?
O4 H4 0.813(16) . ?
O5 C5 1.438(2) . ?
O5 Sr1 2.5627(15) 2_766 ?
O5 H5 0.805(16) . ?
O6 C6 1.434(3) . ?
O6 H6 0.791(16) . ?
O7 N1 1.286(2) . ?
O8 N1 1.260(2) . ?
O9 N1 1.228(2) . ?
O10 N2 1.272(2) . ?
O11 N2 1.269(2) . ?
O12 N2 1.224(3) . ?
O13 H13A 0.912(15) . ?
O13 H13B 0.912(16) . ?
C1 C6 1.526(3) . ?
C1 C2 1.527(3) . ?
C1 H1A 0.9800 . ?
C2 C3 1.527(3) . ?
C2 H2A 0.9800 . ?
C3 C4 1.531(3) . ?
C3 H3A 0.9800 . ?
C4 C5 1.527(3) . ?
C4 H4A 0.9800 . ?
C5 C6 1.524(3) . ?
C5 H5A 0.9800 . ?
C6 H6A 0.9800 . ?

loop_
_geom_hbond_atom_site_label_D
_geom_hbond_atom_site_label_H
_geom_hbond_atom_site_label_A
_geom_hbond_distance_DH
_geom_hbond_distance_HA
_geom_hbond_distance_DA
_geom_hbond_angle_DHA
_geom_hbond_site_symmetry_A
O1 H1 O10 0.767(16) 2.100(18) 2.840(2) 162(3) 1_455
O2 H2 O11 0.82 1.97 2.773(2) 167.0 2_665
O3 H3 O7 0.82 1.99 2.801(2) 169.0 1_565
O4 H4 O7 0.813(16) 2.230(18) 3.012(2) 161(2) 2_666
O5 H5 O3 0.805(16) 1.889(17) 2.683(2) 168(3) 1_655
O6 H6 O2 0.791(16) 1.875(17) 2.653(2) 168(3) 1_655
O13 H13A O8 0.912(15) 1.995(16) 2.904(2) 174(2) 2_655
O13 H13A O9 0.912(15) 2.56(2) 3.115(2) 119.6(18) 2_655

loop_
_geom_torsion_atom_site_label_1
_geom_torsion_atom_site_label_2
_geom_torsion_atom_site_label_3
_geom_torsion_atom_site_label_4
_geom_torsion
_geom_torsion_site_symmetry_1
_geom_torsion_site_symmetry_2
_geom_torsion_site_symmetry_3
_geom_torsion_site_symmetry_4
_geom_torsion_publ_flag
Sr1 O8 N1 O9 -170.87(17) . . . . ?
Sr1 O8 N1 O7 8.00(19) . . . . ?
Sr1 O7 N1 O9 171.03(17) . . . . ?
Sr1 O7 N1 O8 -7.86(19) . . . . ?
Sr1 O11 N2 O12 -177.2(2) . . . . ?
Sr1 O11 N2 O10 2.45(19) . . . . ?
Sr1 O10 N2 O12 177.2(2) . . . . ?
Sr1 O10 N2 O11 -2.5(2) . . . . ?
Sr1 O1 C1 C6 -39.3(2) . . . . ?
Sr1 O1 C1 C2 -158.40(12) . . . . ?
O1 C1 C2 O2 -60.8(2) . . . . ?
C6 C1 C2 O2 -177.25(16) . . . . ?
O1 C1 C2 C3 174.70(16) . . . . ?
C6 C1 C2 C3 58.3(2) . . . . ?
O2 C2 C3 O3 59.7(2) . . . . ?
C1 C2 C3 O3 -176.40(15) . . . . ?
O2 C2 C3 C4 179.67(17) . . . . ?
C1 C2 C3 C4 -56.4(2) . . . . ?
Sr1 O4 C4 C5 37.4(2) 2_766 . . . ?
Sr1 O4 C4 C3 159.44(13) 2_766 . . . ?
O3 C3 C4 O4 55.2(2) . . . . ?
C2 C3 C4 O4 -64.6(2) . . . . ?
O3 C3 C4 C5 174.33(16) . . . . ?
C2 C3 C4 C5 54.6(2) . . . . ?
Sr1 O5 C5 C6 -72.70(19) 2_766 . . . ?
Sr1 O5 C5 C4 46.8(2) 2_766 . . . ?
O4 C4 C5 O5 -50.6(2) . . . . ?
C3 C4 C5 O5 -172.53(16) . . . . ?
O4 C4 C5 C6 68.1(2) . . . . ?
C3 C4 C5 C6 -53.8(2) . . . . ?
Sr1 O6 C6 C5 -173.49(12) . . . . ?
Sr1 O6 C6 C1 -49.07(19) . . . . ?
O5 C5 C6 O6 -62.0(2) . . . . ?
C4 C5 C6 O6 179.90(16) . . . . ?
O5 C5 C6 C1 174.89(17) . . . . ?
C4 C5 C6 C1 56.8(2) . . . . ?
O1 C1 C6 O6 55.2(2) . . . . ?
C2 C1 C6 O6 175.43(16) . . . . ?
O1 C1 C6 C5 -179.70(17) . . . . ?
C2 C1 C6 C5 -59.5(2) . . . . ?
